data_1542957
loop_
_publ_author_name
'Wu, Qing-Feng'
'Zheng, Chao'
'Zhuo, Chun-Xiang'
'You, Shu-Li'

_publ_section_title
;
 Highly efficient synthesis and stereoselective migration reactions of
 chiral five-membered aza-spiroindolenines: scope and mechanistic
 understanding
;
_journal_issue 7
_journal_name_full 'Chem. Sci.'
_journal_page_first 4453
_journal_paper_doi 10.1039/C6SC00176A
_journal_volume 7
_journal_year 2016
_chemical_absolute_configuration ad
_chemical_formula_sum 'C26 H24 N2 O2 S'
_chemical_formula_weight 428.53
_chemical_name_systematic
; 
 ? 
;
_space_group_IT_number 19
_symmetry_cell_setting orthorhombic
_symmetry_space_group_name_Hall 'P 2ac 2ab'
_symmetry_space_group_name_H-M 'P 21 21 21'
_atom_sites_solution_hydrogens geom
_atom_sites_solution_primary direct
_atom_sites_solution_secondary difmap
_audit_creation_method SHELXL-97
_audit_update_record
;
2014-08-08 deposited with the CCDC.
2016-03-29 downloaded from the CCDC.
;
_cell_angle_alpha 90.00
_cell_angle_beta 90.00
_cell_angle_gamma 90.00
_cell_formula_units_Z 4
_cell_length_a 10.3771(7)
_cell_length_b 13.7178(9)
_cell_length_c 15.7246(10)
_cell_measurement_reflns_used 5775
_cell_measurement_temperature 293(2)
_cell_measurement_theta_max 52.934
_cell_measurement_theta_min 4.703
_cell_volume 2238.4(3)
_computing_cell_refinement 'Bruker SMART'
_computing_data_collection 'Bruker SMART'
_computing_data_reduction 'Bruker SHELXTL'
_computing_molecular_graphics 'Bruker SHELXTL'
_computing_publication_material 'Bruker SHELXTL'
_computing_structure_refinement 'SHELXL-97 (Sheldrick, 1997)'
_computing_structure_solution 'SHELXS-97 (Sheldrick, 1990)'
_diffrn_ambient_temperature 293(2)
_diffrn_measured_fraction_theta_full 0.999
_diffrn_measured_fraction_theta_max 0.999
_diffrn_measurement_device_type 'CCD area detector'
_diffrn_measurement_method 'phi and omega scans'
_diffrn_radiation_monochromator graphite
_diffrn_radiation_source 'fine-focus sealed tube'
_diffrn_radiation_type MoK\a
_diffrn_radiation_wavelength 0.71073
_diffrn_reflns_av_R_equivalents 0.0248
_diffrn_reflns_av_sigmaI/netI 0.0268
_diffrn_reflns_limit_h_max 12
_diffrn_reflns_limit_h_min -12
_diffrn_reflns_limit_k_max 16
_diffrn_reflns_limit_k_min -16
_diffrn_reflns_limit_l_max 19
_diffrn_reflns_limit_l_min -14
_diffrn_reflns_number 12247
_diffrn_reflns_theta_full 26.00
_diffrn_reflns_theta_max 26.00
_diffrn_reflns_theta_min 1.97
_exptl_absorpt_coefficient_mu 0.170
_exptl_absorpt_correction_T_max 1.00000
_exptl_absorpt_correction_T_min 0.79637
_exptl_absorpt_correction_type empirical
_exptl_absorpt_process_details sadabs
_exptl_crystal_colour colorless
_exptl_crystal_density_diffrn 1.272
_exptl_crystal_density_method 'not measured'
_exptl_crystal_description prismatic
_exptl_crystal_F_000 904
_exptl_crystal_size_max 0.369
_exptl_crystal_size_mid 0.311
_exptl_crystal_size_min 0.257
_refine_diff_density_max 0.181
_refine_diff_density_min -0.211
_refine_diff_density_rms 0.040
_refine_ls_abs_structure_details 'Flack H D (1983), Acta Cryst. A39, 876-881'
_refine_ls_abs_structure_Flack 0.02(6)
_refine_ls_extinction_method none
_refine_ls_goodness_of_fit_ref 1.051
_refine_ls_hydrogen_treatment constr
_refine_ls_matrix_type full
_refine_ls_number_parameters 281
_refine_ls_number_reflns 4376
_refine_ls_number_restraints 23
_refine_ls_restrained_S_all 1.074
_refine_ls_R_factor_all 0.0390
_refine_ls_R_factor_gt 0.0369
_refine_ls_shift/su_max 0.001
_refine_ls_shift/su_mean 0.000
_refine_ls_structure_factor_coef Fsqd
_refine_ls_weighting_details 'calc w=1/[\s^2^(Fo^2^)+(0.0613P)^2^+0.1930P] where P=(Fo^2^+2Fc^2^)/3'
_refine_ls_weighting_scheme calc
_refine_ls_wR_factor_gt 0.0955
_refine_ls_wR_factor_ref 0.0970
_reflns_number_gt 4144
_reflns_number_total 4376
_reflns_threshold_expression >2sigma(I)
_cod_data_source_file c6sc00176a2.cif
_cod_data_source_block cd211173
_cod_depositor_comments
;
The following automatic conversions were performed:

'_symmetry_cell_setting' value 'Orthorhombic' changed to
'orthorhombic' according to
/usr/data/users/saulius/crontab/automatic-downloads/rss-feeds/RSC/lib/dictionaries/cif_core.dic
dictionary named 'cif_core.dic' version 2.4.2 from 2011-04-26.

Automatic conversion script
Id: cif_fix_values 4268 2015-11-12 08:31:59Z antanas 

 Adding full bibliography for 1542957--1542962.cif.
;
_cod_original_sg_symbol_H-M P2(1)2(1)2(1)
_cod_database_code 1542957

loop_
_symmetry_equiv_pos_as_xyz
'x, y, z'
'-x+1/2, -y, z+1/2'
'-x, y+1/2, -z+1/2'
'x+1/2, -y+1/2, -z'

loop_
_atom_site_label
_atom_site_type_symbol
_atom_site_fract_x
_atom_site_fract_y
_atom_site_fract_z
_atom_site_U_iso_or_equiv
_atom_site_adp_type
_atom_site_occupancy
_atom_site_symmetry_multiplicity
_atom_site_calc_flag
_atom_site_refinement_flags
S1 S 0.14855(4) 0.83735(3) 0.88991(3) 0.04045(13) Uani 1 1 d .
N1 N 0.60183(19) 0.68972(13) 0.67978(11) 0.0555(5) Uani 1 1 d .
N2 N 0.23856(16) 0.75473(11) 0.84576(10) 0.0400(4) Uani 1 1 d .
O1 O 0.10701(14) 0.90019(11) 0.82297(9) 0.0551(4) Uani 1 1 d .
O2 O 0.05654(14) 0.78739(12) 0.94162(10) 0.0568(4) Uani 1 1 d .
C1 C 0.42448(17) 0.70689(12) 0.77257(10) 0.0358(4) Uani 1 1 d .
C2 C 0.29697(17) 0.76490(12) 0.76135(10) 0.0343(4) Uani 1 1 d .
H2 H 0.3164 0.8336 0.7503 0.041 Uiso 1 1 calc R
C3 C 0.29361(19) 0.67505(13) 0.89608(11) 0.0415(4) Uani 1 1 d .
H3A H 0.2267 0.6319 0.9170 0.050 Uiso 1 1 calc R
H3B H 0.3425 0.7000 0.9439 0.050 Uiso 1 1 calc R
C4 C 0.38092(18) 0.62275(12) 0.83309(11) 0.0384(4) Uani 1 1 d .
H4 H 0.3287 0.5766 0.8003 0.046 Uiso 1 1 calc R
C5 C 0.4890(2) 0.56897(14) 0.87251(13) 0.0484(5) Uani 1 1 d .
H5 H 0.5319 0.5990 0.9173 0.058 Uiso 1 1 calc R
C6 C 0.5290(3) 0.48327(18) 0.84966(19) 0.0789(8) Uani 1 1 d .
H6A H 0.4887 0.4507 0.8051 0.095 Uiso 1 1 calc R
H6B H 0.5979 0.4544 0.8778 0.095 Uiso 1 1 calc R
C7 C 0.4860(2) 0.66484(15) 0.69341(12) 0.0473(5) Uani 1 1 d .
H7 H 0.4416 0.6233 0.6570 0.057 Uiso 1 1 calc R
C8 C 0.6362(2) 0.75647(14) 0.74531(13) 0.0455(4) Uani 1 1 d .
C9 C 0.53557(17) 0.76908(12) 0.80318(11) 0.0365(4) Uani 1 1 d .
C10 C 0.55025(17) 0.83352(13) 0.86986(11) 0.0402(4) Uani 1 1 d .
H10 H 0.4844 0.8427 0.9092 0.048 Uiso 1 1 calc R
C11 C 0.6653(2) 0.88427(14) 0.87691(15) 0.0505(5) Uani 1 1 d .
H11 H 0.6756 0.9289 0.9209 0.061 Uiso 1 1 calc R
C12 C 0.7650(2) 0.86998(17) 0.81989(17) 0.0604(6) Uani 1 1 d .
H12 H 0.8416 0.9044 0.8263 0.072 Uiso 1 1 calc R
C13 C 0.7513(2) 0.80478(17) 0.75335(16) 0.0598(6) Uani 1 1 d .
H13 H 0.8182 0.7940 0.7152 0.072 Uiso 1 1 calc R
C14 C 0.2115(2) 0.72513(13) 0.69110(12) 0.0420(4) Uani 1 1 d .
C15 C 0.2422(3) 0.74508(16) 0.60709(14) 0.0622(6) Uani 1 1 d U
H15 H 0.3118 0.7852 0.5944 0.075 Uiso 1 1 calc R
C16 C 0.1691(4) 0.7051(2) 0.54198(17) 0.0939(11) Uani 1 1 d U
H16 H 0.1896 0.7185 0.4856 0.113 Uiso 1 1 calc R
C17 C 0.0663(4) 0.6456(3) 0.5606(3) 0.1111(13) Uani 1 1 d U
H17 H 0.0188 0.6177 0.5168 0.133 Uiso 1 1 calc R
C18 C 0.0338(4) 0.6274(2) 0.6430(3) 0.1022(11) Uani 1 1 d U
H18 H -0.0370 0.5884 0.6554 0.123 Uiso 1 1 calc R
C19 C 0.1062(2) 0.66707(18) 0.70809(17) 0.0668(6) Uani 1 1 d .
H19 H 0.0836 0.6544 0.7642 0.080 Uiso 1 1 calc R
C20 C 0.24871(17) 0.90391(12) 0.95916(11) 0.0362(4) Uani 1 1 d .
C21 C 0.2819(2) 0.86479(13) 1.03746(11) 0.0418(4) Uani 1 1 d .
H21 H 0.2467 0.8059 1.0552 0.050 Uiso 1 1 calc R
C22 C 0.3675(2) 0.91401(15) 1.08870(12) 0.0474(5) Uani 1 1 d .
H22 H 0.3913 0.8870 1.1406 0.057 Uiso 1 1 calc R
C23 C 0.4191(2) 1.00289(14) 1.06459(13) 0.0463(4) Uani 1 1 d .
C24 C 0.3825(2) 1.04124(14) 0.98681(12) 0.0477(5) Uani 1 1 d .
H24 H 0.4157 1.1012 0.9699 0.057 Uiso 1 1 calc R
C25 C 0.2982(2) 0.99300(13) 0.93369(12) 0.0437(4) Uani 1 1 d .
H25 H 0.2750 1.0198 0.8816 0.052 Uiso 1 1 calc R
C26 C 0.5133(3) 1.05650(19) 1.12047(17) 0.0652(6) Uani 1 1 d .
H26A H 0.4689 1.1066 1.1514 0.098 Uiso 1 1 calc R
H26B H 0.5792 1.0854 1.0859 0.098 Uiso 1 1 calc R
H26C H 0.5519 1.0116 1.1598 0.098 Uiso 1 1 calc R

loop_
_atom_site_aniso_label
_atom_site_aniso_U_11
_atom_site_aniso_U_22
_atom_site_aniso_U_33
_atom_site_aniso_U_23
_atom_site_aniso_U_13
_atom_site_aniso_U_12
S1 0.0317(2) 0.0497(2) 0.0400(2) -0.00533(19) 0.00067(18) 0.0035(2)
N1 0.0547(11) 0.0623(11) 0.0496(9) -0.0085(8) 0.0165(8) 0.0034(9)
N2 0.0413(9) 0.0443(8) 0.0345(8) 0.0013(6) 0.0032(6) 0.0045(7)
O1 0.0503(9) 0.0620(8) 0.0530(8) -0.0052(7) -0.0115(7) 0.0173(7)
O2 0.0393(8) 0.0722(9) 0.0588(8) -0.0113(8) 0.0124(7) -0.0110(7)
C1 0.0360(9) 0.0384(8) 0.0330(8) -0.0053(7) 0.0005(7) -0.0020(7)
C2 0.0373(9) 0.0338(8) 0.0317(8) -0.0005(6) 0.0010(7) -0.0035(7)
C3 0.0458(10) 0.0401(9) 0.0385(9) 0.0041(8) 0.0028(8) 0.0001(8)
C4 0.0422(11) 0.0339(8) 0.0390(9) -0.0023(7) -0.0017(8) -0.0048(7)
C5 0.0540(12) 0.0400(9) 0.0512(12) -0.0018(8) -0.0071(9) 0.0029(9)
C6 0.091(2) 0.0576(14) 0.0878(18) -0.0108(13) -0.0158(16) 0.0248(14)
C7 0.0552(12) 0.0476(10) 0.0392(10) -0.0084(8) 0.0054(8) 0.0022(10)
C8 0.0399(10) 0.0483(10) 0.0483(10) 0.0026(8) 0.0082(9) 0.0018(9)
C9 0.0332(9) 0.0367(8) 0.0394(9) 0.0013(7) 0.0012(7) -0.0001(7)
C10 0.0361(9) 0.0394(9) 0.0452(9) -0.0017(8) -0.0039(7) 0.0012(8)
C11 0.0451(11) 0.0446(9) 0.0618(13) 0.0024(9) -0.0137(10) -0.0059(8)
C12 0.0369(11) 0.0624(13) 0.0818(16) 0.0146(12) -0.0049(11) -0.0122(9)
C13 0.0398(11) 0.0683(13) 0.0712(14) 0.0070(12) 0.0149(11) -0.0032(10)
C14 0.0498(11) 0.0369(8) 0.0392(10) 0.0004(7) -0.0115(8) -0.0012(8)
C15 0.0863(17) 0.0603(13) 0.0399(11) -0.0023(10) -0.0111(12) 0.0067(12)
C16 0.142(3) 0.0904(19) 0.0491(14) -0.0143(14) -0.0344(17) 0.027(2)
C17 0.146(3) 0.088(2) 0.100(2) -0.0311(19) -0.077(2) 0.002(2)
C18 0.099(2) 0.0770(18) 0.131(3) -0.0033(19) -0.061(2) -0.0280(17)
C19 0.0590(14) 0.0648(14) 0.0766(15) 0.0054(13) -0.0252(12) -0.0211(12)
C20 0.0342(9) 0.0387(9) 0.0357(8) -0.0033(7) 0.0051(7) 0.0030(7)
C21 0.0461(10) 0.0408(9) 0.0385(9) 0.0032(7) 0.0054(8) -0.0017(8)
C22 0.0523(12) 0.0505(10) 0.0394(10) 0.0036(8) -0.0021(9) 0.0051(9)
C23 0.0450(11) 0.0486(10) 0.0455(10) -0.0104(9) 0.0029(9) 0.0013(9)
C24 0.0542(13) 0.0419(9) 0.0471(10) -0.0007(8) 0.0086(9) -0.0058(9)
C25 0.0515(11) 0.0422(9) 0.0374(9) 0.0028(8) 0.0056(8) 0.0041(8)
C26 0.0650(15) 0.0662(14) 0.0644(14) -0.0127(12) -0.0083(12) -0.0102(11)

loop_
_atom_type_symbol
_atom_type_description
_atom_type_scat_dispersion_real
_atom_type_scat_dispersion_imag
_atom_type_scat_source
C C 0.0033 0.0016 'International Tables Vol C Tables 4.2.6.8 and 6.1.1.4'
H H 0.0000 0.0000 'International Tables Vol C Tables 4.2.6.8 and 6.1.1.4'
N N 0.0061 0.0033 'International Tables Vol C Tables 4.2.6.8 and 6.1.1.4'
O O 0.0106 0.0060 'International Tables Vol C Tables 4.2.6.8 and 6.1.1.4'
S S 0.1246 0.1234 'International Tables Vol C Tables 4.2.6.8 and 6.1.1.4'

loop_
_geom_angle_atom_site_label_1
_geom_angle_atom_site_label_2
_geom_angle_atom_site_label_3
_geom_angle
O1 S1 O2 120.50(10)
O1 S1 N2 106.25(8)
O2 S1 N2 107.03(9)
O1 S1 C20 108.74(9)
O2 S1 C20 106.92(9)
N2 S1 C20 106.66(9)
C7 N1 C8 106.75(17)
C3 N2 C2 113.50(14)
C3 N2 S1 120.92(12)
C2 N2 S1 123.94(12)
C9 C1 C7 98.93(15)
C9 C1 C2 113.34(13)
C7 C1 C2 117.45(15)
C9 C1 C4 116.31(14)
C7 C1 C4 109.96(14)
C2 C1 C4 101.60(13)
N2 C2 C14 112.53(15)
N2 C2 C1 101.57(13)
C14 C2 C1 113.33(14)
N2 C2 H2 109.7
C14 C2 H2 109.7
C1 C2 H2 109.7
N2 C3 C4 103.43(13)
N2 C3 H3A 111.1
C4 C3 H3A 111.1
N2 C3 H3B 111.1
C4 C3 H3B 111.1
H3A C3 H3B 109.0
C5 C4 C3 114.45(16)
C5 C4 C1 113.84(15)
C3 C4 C1 102.73(13)
C5 C4 H4 108.5
C3 C4 H4 108.5
C1 C4 H4 108.5
C6 C5 C4 125.3(2)
C6 C5 H5 117.3
C4 C5 H5 117.3
C5 C6 H6A 120.0
C5 C6 H6B 120.0
H6A C6 H6B 120.0
N1 C7 C1 115.88(18)
N1 C7 H7 122.1
C1 C7 H7 122.1
C13 C8 C9 122.10(19)
C13 C8 N1 126.56(19)
C9 C8 N1 111.34(17)
C10 C9 C8 119.47(17)
C10 C9 C1 133.41(16)
C8 C9 C1 107.03(15)
C9 C10 C11 118.53(18)
C9 C10 H10 120.7
C11 C10 H10 120.7
C12 C11 C10 121.4(2)
C12 C11 H11 119.3
C10 C11 H11 119.3
C11 C12 C13 120.3(2)
C11 C12 H12 119.8
C13 C12 H12 119.8
C8 C13 C12 118.1(2)
C8 C13 H13 120.9
C12 C13 H13 120.9
C19 C14 C15 118.8(2)
C19 C14 C2 121.98(18)
C15 C14 C2 119.22(19)
C14 C15 C16 119.9(3)
C14 C15 H15 120.0
C16 C15 H15 120.0
C17 C16 C15 120.1(3)
C17 C16 H16 119.9
C15 C16 H16 119.9
C18 C17 C16 120.3(3)
C18 C17 H17 119.9
C16 C17 H17 119.9
C17 C18 C19 119.9(3)
C17 C18 H18 120.1
C19 C18 H18 120.1
C14 C19 C18 121.0(3)
C14 C19 H19 119.5
C18 C19 H19 119.5
C25 C20 C21 120.41(17)
C25 C20 S1 119.85(14)
C21 C20 S1 119.68(14)
C22 C21 C20 119.36(17)
C22 C21 H21 120.3
C20 C21 H21 120.3
C21 C22 C23 121.42(17)
C21 C22 H22 119.3
C23 C22 H22 119.3
C22 C23 C24 118.06(19)
C22 C23 C26 121.41(19)
C24 C23 C26 120.52(19)
C25 C24 C23 121.79(18)
C25 C24 H24 119.1
C23 C24 H24 119.1
C24 C25 C20 118.93(17)
C24 C25 H25 120.5
C20 C25 H25 120.5
C23 C26 H26A 109.5
C23 C26 H26B 109.5
H26A C26 H26B 109.5
C23 C26 H26C 109.5
H26A C26 H26C 109.5
H26B C26 H26C 109.5

loop_
_geom_bond_atom_site_label_1
_geom_bond_atom_site_label_2
_geom_bond_distance
S1 O1 1.4272(15)
S1 O2 1.4292(15)
S1 N2 1.6244(15)
S1 C20 1.7607(18)
N1 C7 1.268(3)
N1 C8 1.424(3)
N2 C3 1.465(2)
N2 C2 1.466(2)
C1 C9 1.513(2)
C1 C7 1.513(2)
C1 C2 1.554(2)
C1 C4 1.563(2)
C2 C14 1.518(2)
C2 H2 0.9800
C3 C4 1.522(2)
C3 H3A 0.9700
C3 H3B 0.9700
C4 C5 1.479(3)
C4 H4 0.9800
C5 C6 1.297(3)
C5 H5 0.9300
C6 H6A 0.9300
C6 H6B 0.9300
C7 H7 0.9300
C8 C13 1.371(3)
C8 C9 1.396(3)
C9 C10 1.380(2)
C10 C11 1.386(3)
C10 H10 0.9300
C11 C12 1.383(3)
C11 H11 0.9300
C12 C13 1.384(3)
C12 H12 0.9300
C13 H13 0.9300
C14 C19 1.378(3)
C14 C15 1.386(3)
C15 C16 1.388(4)
C15 H15 0.9300
C16 C17 1.374(5)
C16 H16 0.9300
C17 C18 1.361(6)
C17 H17 0.9300
C18 C19 1.381(4)
C18 H18 0.9300
C19 H19 0.9300
C20 C25 1.385(3)
C20 C21 1.387(3)
C21 C22 1.377(3)
C21 H21 0.9300
C22 C23 1.384(3)
C22 H22 0.9300
C23 C24 1.385(3)
C23 C26 1.506(3)
C24 C25 1.379(3)
C24 H24 0.9300
C25 H25 0.9300
C26 H26A 0.9600
C26 H26B 0.9600
C26 H26C 0.9600

loop_
_geom_torsion_atom_site_label_1
_geom_torsion_atom_site_label_2
_geom_torsion_atom_site_label_3
_geom_torsion_atom_site_label_4
_geom_torsion
O1 S1 N2 C3 -177.38(15)
O2 S1 N2 C3 -47.43(17)
C20 S1 N2 C3 66.73(16)
O1 S1 N2 C2 18.18(17)
O2 S1 N2 C2 148.13(15)
C20 S1 N2 C2 -97.70(15)
C3 N2 C2 C14 103.65(17)
S1 N2 C2 C14 -90.89(17)
C3 N2 C2 C1 -17.86(18)
S1 N2 C2 C1 147.61(12)
C9 C1 C2 N2 -90.07(16)
C7 C1 C2 N2 155.42(15)
C4 C1 C2 N2 35.47(15)
C9 C1 C2 C14 148.98(15)
C7 C1 C2 C14 34.5(2)
C4 C1 C2 C14 -85.48(16)
C2 N2 C3 C4 -8.1(2)
S1 N2 C3 C4 -174.01(12)
N2 C3 C4 C5 154.33(16)
N2 C3 C4 C1 30.42(17)
C9 C1 C4 C5 -42.0(2)
C7 C1 C4 C5 69.3(2)
C2 C1 C4 C5 -165.55(15)
C9 C1 C4 C3 82.31(18)
C7 C1 C4 C3 -166.35(15)
C2 C1 C4 C3 -41.24(16)
C3 C4 C5 C6 138.7(3)
C1 C4 C5 C6 -103.5(3)
C8 N1 C7 C1 -2.7(3)
C9 C1 C7 N1 2.0(2)
C2 C1 C7 N1 124.2(2)
C4 C1 C7 N1 -120.3(2)
C7 N1 C8 C13 -177.2(2)
C7 N1 C8 C9 2.3(2)
C13 C8 C9 C10 1.4(3)
N1 C8 C9 C10 -178.16(17)
C13 C8 C9 C1 178.46(19)
N1 C8 C9 C1 -1.1(2)
C7 C1 C9 C10 176.14(19)
C2 C1 C9 C10 51.0(3)
C4 C1 C9 C10 -66.3(3)
C7 C1 C9 C8 -0.38(19)
C2 C1 C9 C8 -125.55(16)
C4 C1 C9 C8 117.22(17)
C8 C9 C10 C11 0.3(3)
C1 C9 C10 C11 -175.90(19)
C9 C10 C11 C12 -1.3(3)
C10 C11 C12 C13 0.7(3)
C9 C8 C13 C12 -1.9(3)
N1 C8 C13 C12 177.5(2)
C11 C12 C13 C8 0.9(3)
N2 C2 C14 C19 -13.6(3)
C1 C2 C14 C19 100.9(2)
N2 C2 C14 C15 168.42(18)
C1 C2 C14 C15 -77.0(2)
C19 C14 C15 C16 -1.4(3)
C2 C14 C15 C16 176.6(2)
C14 C15 C16 C17 -0.1(4)
C15 C16 C17 C18 1.5(5)
C16 C17 C18 C19 -1.5(5)
C15 C14 C19 C18 1.4(4)
C2 C14 C19 C18 -176.5(2)
C17 C18 C19 C14 0.0(5)
O1 S1 C20 C25 -14.79(17)
O2 S1 C20 C25 -146.35(16)
N2 S1 C20 C25 99.42(16)
O1 S1 C20 C21 167.96(15)
O2 S1 C20 C21 36.41(17)
N2 S1 C20 C21 -77.83(16)
C25 C20 C21 C22 -1.8(3)
S1 C20 C21 C22 175.38(14)
C20 C21 C22 C23 1.4(3)
C21 C22 C23 C24 -0.2(3)
C21 C22 C23 C26 -179.70(19)
C22 C23 C24 C25 -0.6(3)
C26 C23 C24 C25 178.86(19)
C23 C24 C25 C20 0.2(3)
C21 C20 C25 C24 1.0(3)
S1 C20 C25 C24 -176.20(14)
